data_7003274
loop_
_publ_author_name
'Krauzy-Dziedzic, Katarzyna'
'Ejfler, Jolanta'
'Szafert, S\/lawomir'
'Sobota, Piotr'

_publ_section_title
;
 Titanium and zirconium benzofuranoxides. Crystal structures and
 catalytic properties
;
_journal_issue 19
_journal_name_full 'Dalton Transactions'
_journal_page_first 2620
_journal_page_last 2626
_journal_paper_doi 10.1039/b715048b
_journal_year 2008
_chemical_formula_sum 'C80 H88 O16 Ti2'
_chemical_formula_weight 1401.30
_chemical_name_systematic
;
?
;
_space_group_IT_number 2
_symmetry_cell_setting triclinic
_symmetry_space_group_name_Hall '-P 1'
_symmetry_space_group_name_H-M 'P -1'
_atom_sites_solution_hydrogens geom
_atom_sites_solution_primary direct
_atom_sites_solution_secondary difmap
_audit_creation_method SHELXL-97
_cell_angle_alpha 73.920(4)
_cell_angle_beta 81.944(4)
_cell_angle_gamma 64.201(5)
_cell_formula_units_Z 1
_cell_length_a 12.1696(7)
_cell_length_b 12.8552(6)
_cell_length_c 13.0040(7)
_cell_measurement_reflns_used 5876
_cell_measurement_temperature 100(2)
_cell_measurement_theta_max 36
_cell_measurement_theta_min 3
_cell_volume 1759.49(18)
_computing_cell_refinement 'CrysAlis RED (Oxford Diffraction, 1995-2003)'
_computing_data_collection 'CrysAlis CCD (Oxford Diffraction, 1995-2003)'
_computing_data_reduction 'CrysAlis RED (Oxford Diffraction, 1995-2003)'
_computing_publication_material 'SHELXL-97 (Sheldrick, 1997)'
_computing_structure_refinement 'SHELXL-97 (Sheldrick, 1997)'
_computing_structure_solution 'SHELXS-97 (Sheldrick, 1990)'
_diffrn_ambient_temperature 100(2)
_diffrn_measured_fraction_theta_full 0.918
_diffrn_measured_fraction_theta_max 0.918
_diffrn_measurement_device_type 'Kuma KM-4 CCD'
_diffrn_measurement_method '\w scans'
_diffrn_radiation_monochromator graphite
_diffrn_radiation_source 'fine-focus sealed tube'
_diffrn_radiation_type MoK\a
_diffrn_radiation_wavelength 0.71073
_diffrn_reflns_av_R_equivalents 0.0406
_diffrn_reflns_av_sigmaI/netI 0.0632
_diffrn_reflns_limit_h_max 16
_diffrn_reflns_limit_h_min -15
_diffrn_reflns_limit_k_max 16
_diffrn_reflns_limit_k_min -16
_diffrn_reflns_limit_l_max 17
_diffrn_reflns_limit_l_min -17
_diffrn_reflns_number 21465
_diffrn_reflns_theta_full 28.47
_diffrn_reflns_theta_max 28.47
_diffrn_reflns_theta_min 3.09
_exptl_absorpt_coefficient_mu 0.296
_exptl_absorpt_correction_type none
_exptl_crystal_colour red
_exptl_crystal_density_diffrn 1.322
_exptl_crystal_density_method 'not measured'
_exptl_crystal_description block
_exptl_crystal_F_000 740
_exptl_crystal_size_max 0.35
_exptl_crystal_size_mid 0.32
_exptl_crystal_size_min 0.28
_refine_diff_density_max 0.324
_refine_diff_density_min -0.457
_refine_diff_density_rms 0.056
_refine_ls_extinction_method none
_refine_ls_goodness_of_fit_ref 1.175
_refine_ls_hydrogen_treatment constr
_refine_ls_matrix_type full
_refine_ls_number_parameters 442
_refine_ls_number_reflns 8172
_refine_ls_number_restraints 0
_refine_ls_restrained_S_all 1.175
_refine_ls_R_factor_all 0.0836
_refine_ls_R_factor_gt 0.0519
_refine_ls_shift/su_max 0.002
_refine_ls_shift/su_mean 0.000
_refine_ls_structure_factor_coef Fsqd
_refine_ls_weighting_details 'calc w=1/[\s^2^(Fo^2^)+(0.0441P)^2^+0.0000P] where P=(Fo^2^+2Fc^2^)/3'
_refine_ls_weighting_scheme calc
_refine_ls_wR_factor_gt 0.0994
_refine_ls_wR_factor_ref 0.1067
_reflns_number_gt 6059
_reflns_number_total 8172
_reflns_threshold_expression >2sigma(I)
_cod_data_source_file b715048b.txt
_cod_data_source_block for_complex_1_kkr1
_cod_original_cell_volume 1759.50(16)
_cod_database_code 7003274

loop_
_symmetry_equiv_pos_as_xyz
'x, y, z'
'-x, -y, -z'

loop_
_atom_site_label
_atom_site_type_symbol
_atom_site_fract_x
_atom_site_fract_y
_atom_site_fract_z
_atom_site_U_iso_or_equiv
_atom_site_adp_type
_atom_site_occupancy
_atom_site_symmetry_multiplicity
_atom_site_calc_flag
_atom_site_refinement_flags
_atom_site_disorder_assembly
_atom_site_disorder_group
Ti Ti 0.97301(3) 0.49753(3) 0.13081(3) 0.01288(10) Uani 1 1 d . . .
O11 O 1.08609(12) 0.41252(11) 0.02443(10) 0.0134(3) Uani 1 1 d . . .
O12 O 1.05809(12) 0.19834(11) 0.13219(11) 0.0185(3) Uani 1 1 d . . .
O21 O 0.92083(12) 0.64356(11) 0.15952(11) 0.0156(3) Uani 1 1 d . . .
O22 O 0.71210(13) 0.64819(12) 0.29572(12) 0.0214(3) Uani 1 1 d . . .
O31 O 1.08733(12) 0.41267(11) 0.23275(11) 0.0166(3) Uani 1 1 d . . .
O32 O 0.97918(12) 0.34233(12) 0.43554(11) 0.0187(3) Uani 1 1 d . . .
O41 O 0.85933(12) 0.44335(12) 0.16796(11) 0.0171(3) Uani 1 1 d . . .
O42 O 0.76621(13) 0.42162(12) -0.01074(11) 0.0191(3) Uani 1 1 d . . .
C11 C 1.18518(18) 0.30291(16) 0.04670(15) 0.0134(4) Uani 1 1 d . . .
C12 C 1.30309(18) 0.29099(17) 0.01475(16) 0.0161(4) Uani 1 1 d . . .
H12A H 1.3171 0.3595 -0.0210 0.019 Uiso 1 1 calc R . .
C13 C 1.40083(19) 0.17930(18) 0.03478(17) 0.0176(5) Uani 1 1 d . . .
H13A H 1.4810 0.1728 0.0133 0.021 Uiso 1 1 calc R . .
C14 C 1.38323(19) 0.07705(18) 0.08565(16) 0.0183(5) Uani 1 1 d . . .
H14A H 1.4501 0.0009 0.0981 0.022 Uiso 1 1 calc R . .
C15 C 1.26589(19) 0.08889(17) 0.11764(16) 0.0156(4) Uani 1 1 d . . .
C16 C 1.16890(18) 0.20012(17) 0.09900(15) 0.0147(4) Uani 1 1 d . . .
C17 C 1.21376(19) -0.00187(18) 0.16469(18) 0.0216(5) Uani 1 1 d . . .
H17A H 1.2604 -0.0617 0.2274 0.026 Uiso 1 1 calc R . .
H17B H 1.2132 -0.0431 0.1109 0.026 Uiso 1 1 calc R . .
C18 C 1.08226(19) 0.07609(17) 0.19794(17) 0.0179(5) Uani 1 1 d . . .
C19 C 1.0747(2) 0.08037(19) 0.31428(17) 0.0248(5) Uani 1 1 d . . .
H19A H 0.9907 0.1302 0.3328 0.037 Uiso 1 1 calc R . .
H19B H 1.1293 0.1141 0.3250 0.037 Uiso 1 1 calc R . .
H19C H 1.0992 -0.0004 0.3601 0.037 Uiso 1 1 calc R . .
C110 C 0.9864(2) 0.04400(19) 0.17092(18) 0.0229(5) Uani 1 1 d . . .
H11A H 0.9058 0.0966 0.1939 0.034 Uiso 1 1 calc R . .
H11B H 1.0034 -0.0388 0.2079 0.034 Uiso 1 1 calc R . .
H11C H 0.9876 0.0533 0.0934 0.034 Uiso 1 1 calc R . .
C21 C 0.83118(18) 0.74684(17) 0.17768(16) 0.0142(4) Uani 1 1 d . . .
C22 C 0.83682(18) 0.85633(17) 0.13041(16) 0.0163(4) Uani 1 1 d . . .
H22A H 0.9030 0.8589 0.0830 0.020 Uiso 1 1 calc R . .
C23 C 0.74682(19) 0.96166(18) 0.15174(17) 0.0188(5) Uani 1 1 d . . .
H23A H 0.7531 1.0349 0.1197 0.023 Uiso 1 1 calc R . .
C24 C 0.64793(19) 0.96085(18) 0.21938(17) 0.0202(5) Uani 1 1 d . . .
H24A H 0.5867 1.0327 0.2339 0.024 Uiso 1 1 calc R . .
C25 C 0.64057(18) 0.85305(18) 0.26523(17) 0.0179(5) Uani 1 1 d . . .
C26 C 0.73120(19) 0.74835(17) 0.24452(16) 0.0162(4) Uani 1 1 d . . .
C27 C 0.5477(2) 0.82158(18) 0.34071(19) 0.0243(5) Uani 1 1 d . . .
H27A H 0.4640 0.8714 0.3136 0.029 Uiso 1 1 calc R . .
H27B H 0.5513 0.8312 0.4129 0.029 Uiso 1 1 calc R . .
C28 C 0.58708(19) 0.68936(19) 0.34236(18) 0.0235(5) Uani 1 1 d . . .
C29 C 0.5099(2) 0.6758(2) 0.2686(2) 0.0431(7) Uani 1 1 d . . .
H29A H 0.5373 0.5913 0.2713 0.065 Uiso 1 1 calc R . .
H29B H 0.5186 0.7189 0.1951 0.065 Uiso 1 1 calc R . .
H29C H 0.4240 0.7087 0.2919 0.065 Uiso 1 1 calc R . .
C210 C 0.5939(3) 0.6107(2) 0.4530(2) 0.0527(9) Uani 1 1 d . . .
H21A H 0.6193 0.5286 0.4484 0.079 Uiso 1 1 calc R . .
H21B H 0.5135 0.6383 0.4887 0.079 Uiso 1 1 calc R . .
H21C H 0.6534 0.6140 0.4942 0.079 Uiso 1 1 calc R . .
C31 C 1.15404(18) 0.32185(17) 0.31238(16) 0.0147(4) Uani 1 1 d . . .
C32 C 1.27932(19) 0.25581(18) 0.29851(17) 0.0185(5) Uani 1 1 d . . .
H32A H 1.3186 0.2761 0.2325 0.022 Uiso 1 1 calc R . .
C33 C 1.3475(2) 0.16091(19) 0.37970(17) 0.0229(5) Uani 1 1 d . . .
H33A H 1.4324 0.1172 0.3684 0.027 Uiso 1 1 calc R . .
C34 C 1.2922(2) 0.12979(18) 0.47706(17) 0.0221(5) Uani 1 1 d . . .
H34A H 1.3384 0.0648 0.5323 0.026 Uiso 1 1 calc R . .
C35 C 1.16847(19) 0.19543(17) 0.49199(16) 0.0176(5) Uani 1 1 d . . .
C36 C 1.10147(18) 0.28988(17) 0.41050(16) 0.0153(4) Uani 1 1 d . . .
C37 C 1.0818(2) 0.18135(18) 0.58316(17) 0.0216(5) Uani 1 1 d . . .
H37A H 1.1137 0.1742 0.6520 0.026 Uiso 1 1 calc R . .
H37B H 1.0661 0.1107 0.5885 0.026 Uiso 1 1 calc R . .
C38 C 0.9655(2) 0.29764(19) 0.55247(16) 0.0209(5) Uani 1 1 d . . .
C39 C 0.9590(2) 0.39238(19) 0.60491(18) 0.0253(5) Uani 1 1 d . . .
H39A H 0.8844 0.4648 0.5833 0.038 Uiso 1 1 calc R . .
H39B H 1.0304 0.4104 0.5823 0.038 Uiso 1 1 calc R . .
H39C H 0.9581 0.3629 0.6829 0.038 Uiso 1 1 calc R . .
C310 C 0.8491(2) 0.2783(2) 0.57040(18) 0.0271(5) Uani 1 1 d . . .
H31A H 0.7789 0.3551 0.5494 0.041 Uiso 1 1 calc R . .
H31B H 0.8405 0.2421 0.6463 0.041 Uiso 1 1 calc R . .
H31C H 0.8529 0.2254 0.5271 0.041 Uiso 1 1 calc R . .
C41 C 0.78361(18) 0.38740(17) 0.18109(17) 0.0169(5) Uani 1 1 d . . .
C42 C 0.74883(19) 0.33830(17) 0.28249(17) 0.0215(5) Uani 1 1 d . . .
H42A H 0.7782 0.3434 0.3440 0.026 Uiso 1 1 calc R . .
C43 C 0.6713(2) 0.28166(18) 0.29454(18) 0.0248(5) Uani 1 1 d . . .
H43A H 0.6488 0.2480 0.3644 0.030 Uiso 1 1 calc R . .
C44 C 0.6260(2) 0.27365(18) 0.20543(19) 0.0238(5) Uani 1 1 d . . .
H44A H 0.5730 0.2351 0.2140 0.029 Uiso 1 1 calc R . .
C45 C 0.66009(19) 0.32298(17) 0.10451(18) 0.0197(5) Uani 1 1 d . . .
C46 C 0.73919(18) 0.37757(17) 0.09300(17) 0.0174(5) Uani 1 1 d . . .
C47 C 0.6253(2) 0.33515(19) -0.00634(18) 0.0231(5) Uani 1 1 d . . .
H47A H 0.5411 0.3964 -0.0225 0.028 Uiso 1 1 calc R . .
H47B H 0.6319 0.2585 -0.0150 0.028 Uiso 1 1 calc R . .
C48 C 0.72025(19) 0.37350(18) -0.07861(17) 0.0189(5) Uani 1 1 d . . .
C49 C 0.8289(2) 0.26696(18) -0.10476(18) 0.0230(5) Uani 1 1 d . . .
H49A H 0.8877 0.2937 -0.1501 0.035 Uiso 1 1 calc R . .
H49B H 0.8014 0.2269 -0.1428 0.035 Uiso 1 1 calc R . .
H49C H 0.8679 0.2114 -0.0383 0.035 Uiso 1 1 calc R . .
C410 C 0.6696(2) 0.47212(19) -0.17725(18) 0.0266(5) Uani 1 1 d . . .
H41A H 0.7356 0.4910 -0.2175 0.040 Uiso 1 1 calc R . .
H41B H 0.6073 0.5431 -0.1561 0.040 Uiso 1 1 calc R . .
H41C H 0.6328 0.4464 -0.2223 0.040 Uiso 1 1 calc R . .

loop_
_atom_site_aniso_label
_atom_site_aniso_U_11
_atom_site_aniso_U_22
_atom_site_aniso_U_33
_atom_site_aniso_U_23
_atom_site_aniso_U_13
_atom_site_aniso_U_12
Ti 0.01435(19) 0.01162(18) 0.01194(18) -0.00320(14) -0.00033(14) -0.00454(15)
O11 0.0146(7) 0.0095(6) 0.0123(7) -0.0020(5) -0.0015(6) -0.0017(6)
O12 0.0137(7) 0.0115(7) 0.0251(8) 0.0006(6) -0.0018(6) -0.0032(6)
O21 0.0154(7) 0.0121(7) 0.0189(8) -0.0064(6) -0.0032(6) -0.0031(6)
O22 0.0171(8) 0.0167(7) 0.0286(9) -0.0053(6) 0.0033(6) -0.0068(6)
O31 0.0199(8) 0.0140(7) 0.0120(7) -0.0014(6) -0.0018(6) -0.0043(6)
O32 0.0180(8) 0.0209(8) 0.0131(7) -0.0023(6) 0.0001(6) -0.0055(7)
O41 0.0192(8) 0.0173(7) 0.0179(8) -0.0044(6) 0.0011(6) -0.0107(6)
O42 0.0238(8) 0.0215(8) 0.0184(8) -0.0061(6) -0.0002(6) -0.0147(7)
C11 0.0149(10) 0.0097(9) 0.0120(10) -0.0037(8) -0.0023(8) -0.0007(8)
C12 0.0183(11) 0.0146(10) 0.0158(10) -0.0038(8) -0.0009(8) -0.0072(9)
C13 0.0118(10) 0.0197(11) 0.0205(11) -0.0047(9) 0.0017(8) -0.0064(9)
C14 0.0175(11) 0.0129(10) 0.0194(11) -0.0032(8) -0.0037(9) -0.0013(9)
C15 0.0185(11) 0.0110(10) 0.0166(11) -0.0026(8) -0.0031(9) -0.0053(9)
C16 0.0132(10) 0.0173(10) 0.0134(10) -0.0044(8) -0.0007(8) -0.0055(9)
C17 0.0184(11) 0.0132(10) 0.0287(12) -0.0015(9) -0.0033(9) -0.0038(9)
C18 0.0200(11) 0.0096(9) 0.0217(11) 0.0001(8) -0.0010(9) -0.0061(9)
C19 0.0335(13) 0.0175(11) 0.0239(12) -0.0010(9) -0.0054(10) -0.0120(10)
C110 0.0233(12) 0.0203(11) 0.0263(12) -0.0032(9) -0.0035(10) -0.0108(10)
C21 0.0123(10) 0.0138(10) 0.0168(11) -0.0072(8) -0.0042(8) -0.0023(8)
C22 0.0158(11) 0.0180(10) 0.0156(11) -0.0049(8) -0.0017(8) -0.0066(9)
C23 0.0202(11) 0.0133(10) 0.0229(12) -0.0043(9) -0.0051(9) -0.0056(9)
C24 0.0167(11) 0.0156(10) 0.0260(12) -0.0102(9) -0.0050(9) -0.0003(9)
C25 0.0146(11) 0.0202(11) 0.0208(11) -0.0096(9) -0.0018(9) -0.0057(9)
C26 0.0176(11) 0.0136(10) 0.0173(11) -0.0043(8) -0.0044(9) -0.0049(9)
C27 0.0206(12) 0.0234(12) 0.0290(13) -0.0100(10) 0.0045(10) -0.0085(10)
C28 0.0163(11) 0.0216(11) 0.0310(13) -0.0067(10) 0.0062(10) -0.0080(10)
C29 0.0251(14) 0.0388(15) 0.074(2) -0.0303(15) 0.0007(13) -0.0118(12)
C210 0.0480(18) 0.0354(15) 0.0422(17) 0.0027(13) 0.0194(14) -0.0012(14)
C31 0.0191(11) 0.0118(10) 0.0141(10) -0.0031(8) -0.0050(8) -0.0058(9)
C32 0.0193(11) 0.0201(11) 0.0156(11) -0.0038(9) 0.0004(9) -0.0084(9)
C33 0.0172(11) 0.0246(12) 0.0226(12) -0.0070(9) -0.0026(9) -0.0034(10)
C34 0.0245(12) 0.0171(11) 0.0196(12) 0.0008(9) -0.0088(9) -0.0048(10)
C35 0.0228(11) 0.0153(10) 0.0155(11) -0.0033(8) -0.0033(9) -0.0080(9)
C36 0.0165(11) 0.0139(10) 0.0169(11) -0.0071(8) -0.0023(8) -0.0051(9)
C37 0.0270(12) 0.0214(11) 0.0150(11) -0.0002(9) -0.0043(9) -0.0101(10)
C38 0.0246(12) 0.0245(11) 0.0115(10) -0.0011(9) -0.0009(9) -0.0103(10)
C39 0.0326(13) 0.0244(12) 0.0188(12) -0.0047(9) -0.0007(10) -0.0121(11)
C310 0.0273(13) 0.0302(13) 0.0221(12) -0.0008(10) -0.0016(10) -0.0134(11)
C41 0.0139(10) 0.0136(10) 0.0237(12) -0.0055(9) 0.0021(9) -0.0062(9)
C42 0.0229(12) 0.0175(11) 0.0200(12) -0.0040(9) 0.0025(9) -0.0057(10)
C43 0.0266(12) 0.0184(11) 0.0252(12) -0.0016(9) 0.0076(10) -0.0103(10)
C44 0.0172(11) 0.0182(11) 0.0353(14) -0.0066(10) 0.0052(10) -0.0084(10)
C45 0.0148(11) 0.0134(10) 0.0315(13) -0.0080(9) 0.0003(9) -0.0052(9)
C46 0.0152(11) 0.0157(10) 0.0206(11) -0.0053(9) 0.0035(9) -0.0064(9)
C47 0.0203(12) 0.0214(11) 0.0326(13) -0.0099(10) 0.0004(10) -0.0114(10)
C48 0.0184(11) 0.0183(11) 0.0247(12) -0.0092(9) -0.0025(9) -0.0091(9)
C49 0.0260(12) 0.0184(11) 0.0236(12) -0.0063(9) 0.0007(10) -0.0080(10)
C410 0.0245(12) 0.0235(12) 0.0310(13) -0.0044(10) -0.0077(10) -0.0086(10)

loop_
_atom_type_symbol
_atom_type_description
_atom_type_scat_dispersion_real
_atom_type_scat_dispersion_imag
_atom_type_scat_source
C C 0.0033 0.0016 'International Tables Vol C Tables 4.2.6.8 and 6.1.1.4'
H H 0.0000 0.0000 'International Tables Vol C Tables 4.2.6.8 and 6.1.1.4'
O O 0.0106 0.0060 'International Tables Vol C Tables 4.2.6.8 and 6.1.1.4'
Ti Ti 0.2776 0.4457 'International Tables Vol C Tables 4.2.6.8 and 6.1.1.4'

loop_
_geom_angle_atom_site_label_1
_geom_angle_atom_site_label_2
_geom_angle_atom_site_label_3
_geom_angle
_geom_angle_site_symmetry_1
_geom_angle_site_symmetry_3
_geom_angle_publ_flag
O41 Ti O31 105.54(6) . . ?
O41 Ti O21 110.40(6) . . ?
O31 Ti O21 98.10(6) . . ?
O41 Ti O11 108.02(6) . . ?
O31 Ti O11 90.63(6) . . ?
O21 Ti O11 136.46(6) . . ?
O41 Ti O11 95.92(6) . 2_765 ?
O31 Ti O11 154.25(6) . 2_765 ?
O21 Ti O11 87.31(6) . 2_765 ?
O11 Ti O11 68.96(6) . 2_765 ?
O41 Ti Ti 104.34(5) . 2_765 ?
O31 Ti Ti 124.29(5) . 2_765 ?
O21 Ti Ti 113.71(5) . 2_765 ?
O11 Ti Ti 35.24(4) . 2_765 ?
O11 Ti Ti 33.71(4) 2_765 2_765 ?
C11 O11 Ti 126.74(11) . . ?
C11 O11 Ti 121.96(11) . 2_765 ?
Ti O11 Ti 111.04(6) . 2_765 ?
C16 O12 C18 106.92(14) . . ?
C21 O21 Ti 151.95(13) . . ?
C26 O22 C28 107.00(15) . . ?
C31 O31 Ti 159.32(13) . . ?
C36 O32 C38 106.72(15) . . ?
C41 O41 Ti 167.77(13) . . ?
C46 O42 C48 106.81(15) . . ?
O11 C11 C12 121.43(17) . . ?
O11 C11 C16 120.67(17) . . ?
C12 C11 C16 117.86(17) . . ?
C11 C12 C13 120.43(18) . . ?
C14 C13 C12 121.19(19) . . ?
C15 C14 C13 118.39(18) . . ?
C14 C15 C16 120.42(18) . . ?
C14 C15 C17 132.01(18) . . ?
C16 C15 C17 107.33(17) . . ?
O12 C16 C15 114.18(17) . . ?
O12 C16 C11 124.08(17) . . ?
C15 C16 C11 121.69(18) . . ?
C15 C17 C18 102.36(16) . . ?
O12 C18 C110 106.89(16) . . ?
O12 C18 C19 106.89(16) . . ?
C110 C18 C19 112.63(18) . . ?
O12 C18 C17 104.52(16) . . ?
C110 C18 C17 113.78(18) . . ?
C19 C18 C17 111.44(18) . . ?
O21 C21 C26 121.75(18) . . ?
O21 C21 C22 121.09(18) . . ?
C26 C21 C22 117.15(18) . . ?
C23 C22 C21 121.01(19) . . ?
C24 C23 C22 120.78(19) . . ?
C25 C24 C23 118.61(19) . . ?
C24 C25 C26 120.3(2) . . ?
C24 C25 C27 131.89(19) . . ?
C26 C25 C27 107.82(18) . . ?
O22 C26 C25 113.91(18) . . ?
O22 C26 C21 123.95(18) . . ?
C25 C26 C21 122.14(19) . . ?
C25 C27 C28 102.80(17) . . ?
O22 C28 C210 106.80(18) . . ?
O22 C28 C29 105.72(19) . . ?
C210 C28 C29 112.6(2) . . ?
O22 C28 C27 105.90(16) . . ?
C210 C28 C27 113.6(2) . . ?
C29 C28 C27 111.58(19) . . ?
O31 C31 C36 121.63(18) . . ?
O31 C31 C32 121.24(18) . . ?
C36 C31 C32 117.14(18) . . ?
C33 C32 C31 121.2(2) . . ?
C34 C33 C32 120.5(2) . . ?
C35 C34 C33 118.71(19) . . ?
C34 C35 C36 120.28(19) . . ?
C34 C35 C37 131.82(19) . . ?
C36 C35 C37 107.80(18) . . ?
O32 C36 C31 124.41(18) . . ?
O32 C36 C35 113.36(18) . . ?
C31 C36 C35 122.13(19) . . ?
C35 C37 C38 102.71(16) . . ?
O32 C38 C310 106.96(17) . . ?
O32 C38 C39 106.84(16) . . ?
C310 C38 C39 112.39(19) . . ?
O32 C38 C37 104.77(16) . . ?
C310 C38 C37 113.38(18) . . ?
C39 C38 C37 111.86(18) . . ?
O41 C41 C42 121.20(19) . . ?
O41 C41 C46 120.77(18) . . ?
C42 C41 C46 118.0(2) . . ?
C41 C42 C43 120.5(2) . . ?
C42 C43 C44 120.9(2) . . ?
C45 C44 C43 118.6(2) . . ?
C44 C45 C46 120.2(2) . . ?
C44 C45 C47 132.6(2) . . ?
C46 C45 C47 107.16(18) . . ?
O42 C46 C45 114.25(19) . . ?
O42 C46 C41 124.02(19) . . ?
C45 C46 C41 121.72(19) . . ?
C45 C47 C48 102.78(17) . . ?
O42 C48 C410 106.48(16) . . ?
O42 C48 C49 106.52(17) . . ?
C410 C48 C49 112.10(18) . . ?
O42 C48 C47 104.62(16) . . ?
C410 C48 C47 115.14(18) . . ?
C49 C48 C47 111.19(17) . . ?

loop_
_geom_bond_atom_site_label_1
_geom_bond_atom_site_label_2
_geom_bond_distance
_geom_bond_site_symmetry_2
_geom_bond_publ_flag
Ti O41 1.7599(14) . ?
Ti O31 1.8105(14) . ?
Ti O21 1.8305(13) . ?
Ti O11 1.9992(13) . ?
Ti O11 2.0783(13) 2_765 ?
Ti Ti 3.3615(7) 2_765 ?
O11 C11 1.384(2) . ?
O11 Ti 2.0783(13) 2_765 ?
O12 C16 1.365(2) . ?
O12 C18 1.487(2) . ?
O21 C21 1.360(2) . ?
O22 C26 1.377(2) . ?
O22 C28 1.477(2) . ?
O31 C31 1.355(2) . ?
O32 C36 1.374(2) . ?
O32 C38 1.483(2) . ?
O41 C41 1.364(2) . ?
O42 C46 1.365(2) . ?
O42 C48 1.489(2) . ?
C11 C12 1.390(3) . ?
C11 C16 1.393(3) . ?
C12 C13 1.392(3) . ?
C13 C14 1.391(3) . ?
C14 C15 1.384(3) . ?
C15 C16 1.384(3) . ?
C15 C17 1.509(3) . ?
C17 C18 1.550(3) . ?
C18 C110 1.506(3) . ?
C18 C19 1.518(3) . ?
C21 C26 1.389(3) . ?
C21 C22 1.399(3) . ?
C22 C23 1.394(3) . ?
C23 C24 1.390(3) . ?
C24 C25 1.385(3) . ?
C25 C26 1.388(3) . ?
C25 C27 1.507(3) . ?
C27 C28 1.547(3) . ?
C28 C210 1.501(3) . ?
C28 C29 1.523(3) . ?
C31 C36 1.384(3) . ?
C31 C32 1.400(3) . ?
C32 C33 1.394(3) . ?
C33 C34 1.389(3) . ?
C34 C35 1.386(3) . ?
C35 C36 1.389(3) . ?
C35 C37 1.499(3) . ?
C37 C38 1.544(3) . ?
C38 C310 1.518(3) . ?
C38 C39 1.522(3) . ?
C41 C42 1.390(3) . ?
C41 C46 1.391(3) . ?
C42 C43 1.393(3) . ?
C43 C44 1.397(3) . ?
C44 C45 1.383(3) . ?
C45 C46 1.390(3) . ?
C45 C47 1.507(3) . ?
C47 C48 1.548(3) . ?
C48 C410 1.508(3) . ?
C48 C49 1.515(3) . ?

loop_
_geom_torsion_atom_site_label_1
_geom_torsion_atom_site_label_2
_geom_torsion_atom_site_label_3
_geom_torsion_atom_site_label_4
_geom_torsion
_geom_torsion_site_symmetry_1
_geom_torsion_site_symmetry_2
_geom_torsion_site_symmetry_3
_geom_torsion_site_symmetry_4
_geom_torsion_publ_flag
O41 Ti O11 C11 -84.81(16) . . . . ?
O31 Ti O11 C11 21.77(15) . . . . ?
O21 Ti O11 C11 124.24(15) . . . . ?
O11 Ti O11 C11 -174.30(19) 2_765 . . . ?
Ti Ti O11 C11 -174.30(19) 2_765 . . . ?
O41 Ti O11 Ti 89.49(7) . . . 2_765 ?
O31 Ti O11 Ti -163.93(7) . . . 2_765 ?
O21 Ti O11 Ti -61.46(11) . . . 2_765 ?
O11 Ti O11 Ti 0.0 2_765 . . 2_765 ?
O41 Ti O21 C21 -21.9(3) . . . . ?
O31 Ti O21 C21 -131.9(3) . . . . ?
O11 Ti O21 C21 128.5(3) . . . . ?
O11 Ti O21 C21 73.4(3) 2_765 . . . ?
Ti Ti O21 C21 94.9(3) 2_765 . . . ?
O41 Ti O31 C31 23.7(4) . . . . ?
O21 Ti O31 C31 137.6(4) . . . . ?
O11 Ti O31 C31 -85.2(4) . . . . ?
O11 Ti O31 C31 -121.7(4) 2_765 . . . ?
Ti Ti O31 C31 -96.4(4) 2_765 . . . ?
O31 Ti O41 C41 -98.7(6) . . . . ?
O21 Ti O41 C41 156.3(6) . . . . ?
O11 Ti O41 C41 -2.8(6) . . . . ?
O11 Ti O41 C41 67.0(6) 2_765 . . . ?
Ti Ti O41 C41 33.8(6) 2_765 . . . ?
Ti O11 C11 C12 -118.34(17) . . . . ?
Ti O11 C11 C12 67.9(2) 2_765 . . . ?
Ti O11 C11 C16 63.8(2) . . . . ?
Ti O11 C11 C16 -109.89(18) 2_765 . . . ?
O11 C11 C12 C13 -177.78(18) . . . . ?
C16 C11 C12 C13 0.1(3) . . . . ?
C11 C12 C13 C14 0.9(3) . . . . ?
C12 C13 C14 C15 -1.0(3) . . . . ?
C13 C14 C15 C16 0.1(3) . . . . ?
C13 C14 C15 C17 173.7(2) . . . . ?
C18 O12 C16 C15 10.9(2) . . . . ?
C18 O12 C16 C11 -171.66(19) . . . . ?
C14 C15 C16 O12 178.37(18) . . . . ?
C17 C15 C16 O12 3.3(2) . . . . ?
C14 C15 C16 C11 0.9(3) . . . . ?
C17 C15 C16 C11 -174.14(19) . . . . ?
O11 C11 C16 O12 -0.3(3) . . . . ?
C12 C11 C16 O12 -178.21(18) . . . . ?
O11 C11 C16 C15 176.92(18) . . . . ?
C12 C11 C16 C15 -1.0(3) . . . . ?
C14 C15 C17 C18 170.5(2) . . . . ?
C16 C15 C17 C18 -15.2(2) . . . . ?
C16 O12 C18 C110 -140.84(17) . . . . ?
C16 O12 C18 C19 98.33(19) . . . . ?
C16 O12 C18 C17 -19.9(2) . . . . ?
C15 C17 C18 O12 21.0(2) . . . . ?
C15 C17 C18 C110 137.21(18) . . . . ?
C15 C17 C18 C19 -94.1(2) . . . . ?
Ti O21 C21 C26 43.8(4) . . . . ?
Ti O21 C21 C22 -137.0(2) . . . . ?
O21 C21 C22 C23 -177.97(18) . . . . ?
C26 C21 C22 C23 1.3(3) . . . . ?
C21 C22 C23 C24 -1.0(3) . . . . ?
C22 C23 C24 C25 0.0(3) . . . . ?
C23 C24 C25 C26 0.7(3) . . . . ?
C23 C24 C25 C27 179.8(2) . . . . ?
C28 O22 C26 C25 9.8(2) . . . . ?
C28 O22 C26 C21 -170.05(19) . . . . ?
C24 C25 C26 O22 179.79(19) . . . . ?
C27 C25 C26 O22 0.5(2) . . . . ?
C24 C25 C26 C21 -0.4(3) . . . . ?
C27 C25 C26 C21 -179.68(19) . . . . ?
O21 C21 C26 O22 -1.5(3) . . . . ?
C22 C21 C26 O22 179.19(18) . . . . ?
O21 C21 C26 C25 178.65(18) . . . . ?
C22 C21 C26 C25 -0.6(3) . . . . ?
C24 C25 C27 C28 170.9(2) . . . . ?
C26 C25 C27 C28 -9.9(2) . . . . ?
C26 O22 C28 C210 -136.9(2) . . . . ?
C26 O22 C28 C29 103.0(2) . . . . ?
C26 O22 C28 C27 -15.5(2) . . . . ?
C25 C27 C28 O22 15.2(2) . . . . ?
C25 C27 C28 C210 132.1(2) . . . . ?
C25 C27 C28 C29 -99.3(2) . . . . ?
Ti O31 C31 C36 -63.9(4) . . . . ?
Ti O31 C31 C32 115.7(4) . . . . ?
O31 C31 C32 C33 -178.74(19) . . . . ?
C36 C31 C32 C33 0.9(3) . . . . ?
C31 C32 C33 C34 -0.2(3) . . . . ?
C32 C33 C34 C35 -0.5(3) . . . . ?
C33 C34 C35 C36 0.4(3) . . . . ?
C33 C34 C35 C37 176.3(2) . . . . ?
C38 O32 C36 C31 -169.95(19) . . . . ?
C38 O32 C36 C35 13.4(2) . . . . ?
O31 C31 C36 O32 2.4(3) . . . . ?
C32 C31 C36 O32 -177.27(18) . . . . ?
O31 C31 C36 C35 178.70(18) . . . . ?
C32 C31 C36 C35 -0.9(3) . . . . ?
C34 C35 C36 O32 176.99(18) . . . . ?
C37 C35 C36 O32 0.3(2) . . . . ?
C34 C35 C36 C31 0.3(3) . . . . ?
C37 C35 C36 C31 -176.45(19) . . . . ?
C34 C35 C37 C38 170.7(2) . . . . ?
C36 C35 C37 C38 -13.0(2) . . . . ?
C36 O32 C38 C310 -141.48(17) . . . . ?
C36 O32 C38 C39 97.96(18) . . . . ?
C36 O32 C38 C37 -20.9(2) . . . . ?
C35 C37 C38 O32 20.3(2) . . . . ?
C35 C37 C38 C310 136.53(18) . . . . ?
C35 C37 C38 C39 -95.1(2) . . . . ?
Ti O41 C41 C42 134.2(6) . . . . ?
Ti O41 C41 C46 -45.6(7) . . . . ?
O41 C41 C42 C43 179.88(18) . . . . ?
C46 C41 C42 C43 -0.3(3) . . . . ?
C41 C42 C43 C44 -0.5(3) . . . . ?
C42 C43 C44 C45 0.2(3) . . . . ?
C43 C44 C45 C46 1.0(3) . . . . ?
C43 C44 C45 C47 -177.0(2) . . . . ?
C48 O42 C46 C45 -11.5(2) . . . . ?
C48 O42 C46 C41 169.79(19) . . . . ?
C44 C45 C46 O42 179.46(17) . . . . ?
C47 C45 C46 O42 -2.1(2) . . . . ?
C44 C45 C46 C41 -1.8(3) . . . . ?
C47 C45 C46 C41 176.61(19) . . . . ?
O41 C41 C46 O42 -0.1(3) . . . . ?
C42 C41 C46 O42 -179.94(18) . . . . ?
O41 C41 C46 C45 -178.73(17) . . . . ?
C42 C41 C46 C45 1.5(3) . . . . ?
C44 C45 C47 C48 -167.8(2) . . . . ?
C46 C45 C47 C48 14.0(2) . . . . ?
C46 O42 C48 C410 142.00(17) . . . . ?
C46 O42 C48 C49 -98.19(18) . . . . ?
C46 O42 C48 C47 19.65(19) . . . . ?
C45 C47 C48 O42 -20.1(2) . . . . ?
C45 C47 C48 C410 -136.65(19) . . . . ?
C45 C47 C48 C49 94.5(2) . . . . ?
